data_4101079
_journal_name_full 'Journal of the American Chemical Society'
_journal_paper_doi 10.1021/ja057596g
_journal_year 2006
_chemical_formula_sum 'C63 H94 O2 Si6'
_chemical_formula_weight 1051.92
_space_group_IT_number 2
_symmetry_cell_setting triclinic
_symmetry_space_group_name_Hall '-P 1'
_symmetry_space_group_name_H-M 'P -1'
_cell_angle_alpha 101.985(2)
_cell_angle_beta 91.090(2)
_cell_angle_gamma 107.392(3)
_cell_formula_units_Z 2
_cell_length_a 10.7998(5)
_cell_length_b 16.5382(5)
_cell_length_c 19.1217(8)
_cell_measurement_temperature 150(2)
_cell_volume 3176.1(2)
_diffrn_ambient_temperature 150(2)
_exptl_crystal_density_diffrn 1.100
_cod_depositor_comments
;
The following automatic conversions were performed:
'_symmetry_cell_setting' value 'Triclinic' changed to 'triclinic'
according to '/home/saulius/struct/CIF-dictionaries/cif_core.dic'
dictionary named 'cif_core.dic' version 2.4.1 from 2010-06-29.

Automatic conversion script
Id: cif_fix_enum 1527 2010-12-29 10:47:43Z saulius 
;
_cod_database_code 4101079

loop_
_symmetry_equiv_pos_as_xyz
'x, y, z'
'-x, -y, -z'

loop_
_atom_site_label
_atom_site_type_symbol
_atom_site_fract_x
_atom_site_fract_y
_atom_site_fract_z
_atom_site_U_iso_or_equiv
_atom_site_adp_type
_atom_site_occupancy
_atom_site_symmetry_multiplicity
_atom_site_calc_flag
_atom_site_refinement_flags
_atom_site_disorder_assembly
_atom_site_disorder_group
Si1 Si 0.7605(2) 0.86812(15) 0.28753(12) 0.0290(6) Uani 1 1 d . . .
Si2 Si 0.6923(2) 0.83141(13) 0.15769(12) 0.0260(5) Uani 1 1 d . . .
C1 C 0.7852(7) 0.7661(5) 0.3100(4) 0.0302(18) Uani 1 1 d . . .
H1A H 0.7551 0.7600 0.3556 0.036 Uiso 1 1 calc R . .
C2 C 0.8319(8) 0.6993(5) 0.2817(5) 0.036(2) Uani 1 1 d . . .
C3 C 0.9025(8) 0.6931(5) 0.2150(5) 0.037(2) Uani 1 1 d . . .
C4 C 0.9430(10) 0.6265(6) 0.1906(6) 0.052(3) Uani 1 1 d . . .
H4A H 0.9279 0.5806 0.2152 0.078 Uiso 1 1 calc R . .
H4B H 0.9875 0.6240 0.1482 0.078 Uiso 1 1 calc R . .
C5 C 0.9167(8) 0.7635(5) 0.1736(4) 0.0295(17) Uani 1 1 d . . .
H5A H 0.9403 0.8213 0.2081 0.035 Uiso 1 1 calc R . .
O6 O 1.0132(5) 0.7643(3) 0.1246(3) 0.0326(13) Uani 1 1 d . . .
C7 C 1.1416(9) 0.8031(6) 0.1585(5) 0.042(2) Uani 1 1 d . . .
H7A H 1.2046 0.8007 0.1226 0.063 Uiso 1 1 calc R . .
H7B H 1.1552 0.7715 0.1945 0.063 Uiso 1 1 calc R . .
H7C H 1.1535 0.8639 0.1820 0.063 Uiso 1 1 calc R . .
C8 C 0.7824(7) 0.7468(5) 0.1311(4) 0.0287(17) Uani 1 1 d . . .
H8A H 0.7268 0.6987 0.1516 0.034 Uiso 1 1 calc R . .
C11 C 0.9142(4) 0.9725(3) 0.3005(3) 0.0340(19) Uani 1 1 d G . .
C12 C 0.8868(4) 1.0448(3) 0.2863(3) 0.038(2) Uani 1 1 d G . .
C13 C 0.9880(6) 1.1187(3) 0.2827(3) 0.044(2) Uani 1 1 d G . .
H13A H 0.9693 1.1681 0.2730 0.052 Uiso 1 1 calc R . .
C14 C 1.1165(5) 1.1203(3) 0.2932(4) 0.053(3) Uani 1 1 d G . .
C15 C 1.1438(4) 1.0480(4) 0.3073(3) 0.046(2) Uani 1 1 d G . .
H15A H 1.2317 1.0491 0.3145 0.055 Uiso 1 1 calc R . .
C16 C 1.0427(5) 0.9741(3) 0.3110(3) 0.037(2) Uani 1 1 d G . .
C17 C 0.7515(9) 1.0532(6) 0.2830(5) 0.043(2) Uani 1 1 d . . .
H17A H 0.7556 1.1093 0.2722 0.065 Uiso 1 1 calc R . .
H17B H 0.7153 1.0497 0.3293 0.065 Uiso 1 1 calc R . .
H17C H 0.6956 1.0061 0.2452 0.065 Uiso 1 1 calc R . .
C18 C 1.2277(15) 1.2001(8) 0.2811(9) 0.084(5) Uani 1 1 d . . .
H18A H 1.1906 1.2449 0.2726 0.126 Uiso 1 1 calc R . .
H18B H 1.2722 1.1819 0.2394 0.126 Uiso 1 1 calc R . .
H18C H 1.2901 1.2236 0.3237 0.126 Uiso 1 1 calc R . .
C19 C 1.0881(8) 0.9063(5) 0.3364(5) 0.038(2) Uani 1 1 d . . .
H19A H 1.1834 0.9233 0.3391 0.058 Uiso 1 1 calc R . .
H19B H 1.0517 0.8500 0.3026 0.058 Uiso 1 1 calc R . .
H19C H 1.0588 0.9016 0.3840 0.058 Uiso 1 1 calc R . .
C21 C 0.5200(4) 0.7519(3) 0.1154(2) 0.0322(18) Uani 1 1 d G . .
C22 C 0.4386(5) 0.6994(3) 0.1547(2) 0.0334(19) Uani 1 1 d G . .
C23 C 0.3184(5) 0.6427(3) 0.1233(3) 0.041(2) Uani 1 1 d G . .
H23A H 0.2628 0.6069 0.1502 0.050 Uiso 1 1 calc R . .
C24 C 0.2797(4) 0.6386(3) 0.0526(3) 0.044(2) Uani 1 1 d G . .
C25 C 0.3611(5) 0.6911(4) 0.0132(2) 0.041(2) Uani 1 1 d G . .
H25A H 0.3347 0.6882 -0.0351 0.050 Uiso 1 1 calc R . .
C26 C 0.4813(5) 0.7477(3) 0.0447(2) 0.0340(19) Uani 1 1 d G . .
C27 C 0.4802(9) 0.6881(6) 0.2274(5) 0.038(2) Uani 1 1 d . . .
H27A H 0.4078 0.6469 0.2441 0.057 Uiso 1 1 calc R . .
H27B H 0.5050 0.7443 0.2618 0.057 Uiso 1 1 calc R . .
H27C H 0.5548 0.6657 0.2231 0.057 Uiso 1 1 calc R . .
C28 C 0.1476(10) 0.5806(7) 0.0194(6) 0.062(3) Uani 1 1 d . . .
H28A H 0.1360 0.5861 -0.0301 0.093 Uiso 1 1 calc R . .
H28B H 0.0804 0.5976 0.0471 0.093 Uiso 1 1 calc R . .
H28C H 0.1401 0.5201 0.0197 0.093 Uiso 1 1 calc R . .
C29 C 0.5598(10) 0.7959(6) -0.0076(4) 0.043(2) Uani 1 1 d . . .
H29A H 0.5069 0.7818 -0.0533 0.065 Uiso 1 1 calc R . .
H29B H 0.6383 0.7784 -0.0157 0.065 Uiso 1 1 calc R . .
H29C H 0.5848 0.8587 0.0125 0.065 Uiso 1 1 calc R . .
C31 C 0.6532(5) 0.8934(4) 0.3665(2) 0.0335(19) Uani 1 1 d G . .
C32 C 0.7126(4) 0.9060(4) 0.4347(3) 0.041(2) Uani 1 1 d G . .
C33 C 0.6396(6) 0.9076(4) 0.4938(2) 0.049(3) Uani 1 1 d G . .
H33A H 0.6802 0.9162 0.5404 0.058 Uiso 1 1 calc R . .
C34 C 0.5071(6) 0.8967(4) 0.4846(3) 0.043(2) Uani 1 1 d G . .
C35 C 0.4477(4) 0.8841(4) 0.4164(3) 0.043(2) Uani 1 1 d G . .
H35A H 0.3572 0.8766 0.4102 0.052 Uiso 1 1 calc R . .
C36 C 0.5207(5) 0.8824(4) 0.3573(2) 0.037(2) Uani 1 1 d G . .
C37 C 0.8550(10) 0.9295(7) 0.4523(5) 0.053(3) Uani 1 1 d . . .
H37A H 0.8728 0.9350 0.5038 0.080 Uiso 1 1 calc R . .
H37B H 0.8987 0.9850 0.4397 0.080 Uiso 1 1 calc R . .
H37C H 0.8874 0.8841 0.4251 0.080 Uiso 1 1 calc R . .
C38 C 0.4208(12) 0.8890(7) 0.5487(6) 0.056(3) Uani 1 1 d . . .
H38A H 0.3310 0.8827 0.5326 0.084 Uiso 1 1 calc R . .
H38B H 0.4545 0.9414 0.5871 0.084 Uiso 1 1 calc R . .
H38C H 0.4224 0.8380 0.5668 0.084 Uiso 1 1 calc R . .
C39 C 0.4515(8) 0.8803(6) 0.2876(5) 0.042(2) Uani 1 1 d . . .
H39A H 0.3593 0.8731 0.2940 0.062 Uiso 1 1 calc R . .
H39B H 0.4591 0.8314 0.2507 0.062 Uiso 1 1 calc R . .
H39C H 0.4911 0.9348 0.2726 0.062 Uiso 1 1 calc R . .
C41 C 0.7326(5) 0.9390(3) 0.1220(3) 0.0265(16) Uani 1 1 d G . .
C42 C 0.6338(4) 0.9730(3) 0.1084(3) 0.0354(19) Uani 1 1 d G . .
C43 C 0.6600(4) 1.0441(3) 0.0768(3) 0.0346(19) Uani 1 1 d G . .
H43A H 0.5924 1.0673 0.0675 0.041 Uiso 1 1 calc R . .
C44 C 0.7851(5) 1.0812(3) 0.0586(3) 0.039(2) Uani 1 1 d G . .
C45 C 0.8839(4) 1.0472(3) 0.0722(3) 0.0315(18) Uani 1 1 d G . .
H45A H 0.9694 1.0725 0.0598 0.038 Uiso 1 1 calc R . .
C46 C 0.8577(4) 0.9761(3) 0.1038(3) 0.0313(19) Uani 1 1 d G . .
C47 C 0.4950(8) 0.9461(6) 0.1296(5) 0.043(2) Uani 1 1 d . . .
H47A H 0.4473 0.9818 0.1133 0.064 Uiso 1 1 calc R . .
H47B H 0.4962 0.9545 0.1819 0.064 Uiso 1 1 calc R . .
H47C H 0.4519 0.8847 0.1071 0.064 Uiso 1 1 calc R . .
C48 C 0.8118(10) 1.1557(6) 0.0179(6) 0.051(3) Uani 1 1 d . . .
H48A H 0.9041 1.1739 0.0090 0.077 Uiso 1 1 calc R . .
H48B H 0.7902 1.2051 0.0469 0.077 Uiso 1 1 calc R . .
H48C H 0.7581 1.1352 -0.0280 0.077 Uiso 1 1 calc R . .
C49 C 0.9772(8) 0.9513(5) 0.1215(4) 0.0347(19) Uani 1 1 d . . .
H49A H 1.0532 0.9875 0.1031 0.052 Uiso 1 1 calc R . .
H49B H 0.9632 0.8900 0.0990 0.052 Uiso 1 1 calc R . .
H49C H 0.9922 0.9603 0.1736 0.052 Uiso 1 1 calc R . .
Si51 Si 0.8222(3) 0.61493(19) 0.33968(17) 0.0529(8) Uani 1 1 d . A .
Si52 Si 1.0394(4) 0.6539(3) 0.3949(3) 0.0956(15) Uani 1 1 d . . .
C53 C 1.092(2) 0.7621(13) 0.4541(9) 0.125(7) Uani 1 1 d . . .
H53A H 1.1815 0.7752 0.4742 0.187 Uiso 1 1 calc R . .
H53B H 1.0344 0.7639 0.4932 0.187 Uiso 1 1 calc R . .
H53C H 1.0872 0.8052 0.4268 0.187 Uiso 1 1 calc R . .
C54 C 1.0472(17) 0.5687(11) 0.4451(10) 0.110(6) Uani 1 1 d . . .
H54A H 1.1372 0.5801 0.4639 0.165 Uiso 1 1 calc R . .
H54B H 1.0166 0.5112 0.4126 0.165 Uiso 1 1 calc R . .
H54C H 0.9916 0.5705 0.4850 0.165 Uiso 1 1 calc R . .
C55 C 1.1607(13) 0.6683(14) 0.3325(9) 0.125(8) Uani 1 1 d . . .
H55A H 1.2460 0.6775 0.3569 0.188 Uiso 1 1 calc R . .
H55B H 1.1629 0.7189 0.3129 0.188 Uiso 1 1 calc R . .
H55C H 1.1398 0.6163 0.2933 0.188 Uiso 1 1 calc R . .
Si56 Si 0.7017(4) 0.6365(2) 0.44260(17) 0.0727(11) Uani 1 1 d . . .
C57 C 0.792(2) 0.7284(11) 0.5196(9) 0.127(7) Uani 1 1 d . . .
H57A H 0.7360 0.7316 0.5593 0.191 Uiso 1 1 calc R . .
H57B H 0.8151 0.7833 0.5038 0.191 Uiso 1 1 calc R . .
H57C H 0.8712 0.7180 0.5358 0.191 Uiso 1 1 calc R . .
C58 C 0.5487(15) 0.6557(9) 0.4283(8) 0.093(5) Uani 1 1 d . . .
H58A H 0.5095 0.6641 0.4740 0.140 Uiso 1 1 calc R . .
H58B H 0.4899 0.6057 0.3942 0.140 Uiso 1 1 calc R . .
H58C H 0.5633 0.7079 0.4089 0.140 Uiso 1 1 calc R . .
C59 C 0.6755(15) 0.5348(9) 0.4800(7) 0.089(4) Uani 1 1 d . . .
H59A H 0.6285 0.5402 0.5232 0.134 Uiso 1 1 calc R . .
H59B H 0.7601 0.5284 0.4921 0.134 Uiso 1 1 calc R . .
H59C H 0.6245 0.4837 0.4438 0.134 Uiso 1 1 calc R . .
C61 C 0.7594(14) 0.4914(8) 0.2962(10) 0.093(5) Uani 1 1 d D . .
H61A H 0.7459 0.4670 0.3402 0.111 Uiso 0.569(16) 1 calc PR A 1
H61B H 0.7370 0.4638 0.3381 0.111 Uiso 0.431(16) 1 calc PR A 2
C62A C 0.6247(17) 0.4662(15) 0.2654(13) 0.066(7) Uiso 0.569(16) 1 d PDU A 1
C63A C 0.554(5) 0.3642(18) 0.250(3) 0.19(2) Uiso 0.569(16) 1 d PDU A 1
H63A H 0.5551 0.3439 0.2941 0.285 Uiso 0.569(16) 1 calc PR A 1
H63B H 0.6007 0.3346 0.2145 0.285 Uiso 0.569(16) 1 calc PR A 1
H63C H 0.4643 0.3512 0.2301 0.285 Uiso 0.569(16) 1 calc PR A 1
C64A C 0.621(5) 0.485(3) 0.1869(17) 0.165(18) Uiso 0.569(16) 1 d PDU A 1
H64A H 0.6713 0.5454 0.1886 0.248 Uiso 0.569(16) 1 calc PR A 1
H64B H 0.5300 0.4748 0.1695 0.248 Uiso 0.569(16) 1 calc PR A 1
H64C H 0.6576 0.4459 0.1543 0.248 Uiso 0.569(16) 1 calc PR A 1
C65A C 0.518(4) 0.508(3) 0.296(3) 0.159(18) Uiso 0.569(16) 1 d PDU A 1
H65A H 0.5612 0.5672 0.3243 0.238 Uiso 0.569(16) 1 calc PR A 1
H65B H 0.4664 0.4730 0.3271 0.238 Uiso 0.569(16) 1 calc PR A 1
H65C H 0.4616 0.5101 0.2565 0.238 Uiso 0.569(16) 1 calc PR A 1
C62B C 0.6394(16) 0.4553(11) 0.2479(10) 0.045(7) Uiso 0.431(16) 1 d PDU A 2
C63B C 0.592(3) 0.3533(12) 0.2359(13) 0.043(6) Uiso 0.431(16) 1 d PDU A 2
H63D H 0.5733 0.3370 0.2820 0.065 Uiso 0.431(16) 1 calc PR A 2
H63E H 0.6606 0.3302 0.2156 0.065 Uiso 0.431(16) 1 calc PR A 2
H63F H 0.5131 0.3290 0.2028 0.065 Uiso 0.431(16) 1 calc PR A 2
C64B C 0.667(2) 0.4735(13) 0.1722(10) 0.038(5) Uiso 0.431(16) 1 d PDU A 2
H64D H 0.6997 0.5364 0.1759 0.057 Uiso 0.431(16) 1 calc PR A 2
H64E H 0.5868 0.4485 0.1403 0.057 Uiso 0.431(16) 1 calc PR A 2
H64F H 0.7329 0.4470 0.1528 0.057 Uiso 0.431(16) 1 calc PR A 2
C65B C 0.5273(18) 0.4892(12) 0.2818(11) 0.024(4) Uiso 0.431(16) 1 d PDU A 2
H65D H 0.5516 0.5524 0.2872 0.036 Uiso 0.431(16) 1 calc PR A 2
H65E H 0.5141 0.4751 0.3290 0.036 Uiso 0.431(16) 1 calc PR A 2
H65F H 0.4465 0.4613 0.2503 0.036 Uiso 0.431(16) 1 calc PR A 2
O66 O 0.8738(12) 0.4689(6) 0.2732(5) 0.100(3) Uani 1 1 d D A .
Si6A Si 0.943(2) 0.3945(12) 0.2814(10) 0.213(10) Uani 0.569(16) 1 d PDU A 1
C68A C 1.116(4) 0.467(5) 0.275(5) 0.32(4) Uiso 0.569(16) 1 d PDU A 1
H68A H 1.1182 0.4900 0.2316 0.483 Uiso 0.569(16) 1 calc PR A 1
H68B H 1.1765 0.4331 0.2731 0.483 Uiso 0.569(16) 1 calc PR A 1
H68C H 1.1416 0.5157 0.3173 0.483 Uiso 0.569(16) 1 calc PR A 1
C69A C 0.897(3) 0.3165(16) 0.1890(11) 0.075(7) Uiso 0.569(16) 1 d PDU A 1
H69A H 0.9418 0.3454 0.1527 0.113 Uiso 0.569(16) 1 calc PR A 1
H69B H 0.8022 0.2997 0.1774 0.113 Uiso 0.569(16) 1 calc PR A 1
H69C H 0.9220 0.2645 0.1896 0.113 Uiso 0.569(16) 1 calc PR A 1
C70A C 0.8550(16) 0.3275(10) 0.3469(8) 0.044(4) Uiso 0.569(16) 1 d PDU A 1
H70A H 0.8761 0.3629 0.3960 0.066 Uiso 0.569(16) 1 calc PR A 1
H70B H 0.8836 0.2759 0.3433 0.066 Uiso 0.569(16) 1 calc PR A 1
H70C H 0.7607 0.3094 0.3347 0.066 Uiso 0.569(16) 1 calc PR A 1
Si6B Si 0.9131(9) 0.3800(5) 0.2719(5) 0.049(3) Uani 0.431(16) 1 d PDU A 2
C68B C 1.0992(19) 0.418(2) 0.2894(17) 0.072(8) Uiso 0.431(16) 1 d PDU A 2
H68D H 1.1259 0.4659 0.3321 0.109 Uiso 0.431(16) 1 calc PR A 2
H68E H 1.1386 0.4384 0.2479 0.109 Uiso 0.431(16) 1 calc PR A 2
H68F H 1.1283 0.3697 0.2971 0.109 Uiso 0.431(16) 1 calc PR A 2
C69B C 0.816(4) 0.287(2) 0.1950(19) 0.103(14) Uiso 0.431(16) 1 d PDU A 2
H69D H 0.7225 0.2802 0.1971 0.154 Uiso 0.431(16) 1 calc PR A 2
H69E H 0.8313 0.2328 0.1997 0.154 Uiso 0.431(16) 1 calc PR A 2
H69F H 0.8430 0.3001 0.1490 0.154 Uiso 0.431(16) 1 calc PR A 2
C70B C 0.7483(13) 0.3254(8) 0.3006(7) 0.012(4) Uiso 0.431(16) 1 d PDU A 2
H70D H 0.6802 0.3211 0.2642 0.018 Uiso 0.431(16) 1 calc PR A 2
H70E H 0.7352 0.3597 0.3465 0.018 Uiso 0.431(16) 1 calc PR A 2
H70F H 0.7441 0.2669 0.3059 0.018 Uiso 0.431(16) 1 calc PR A 2
C81 C 0.7709(7) 0.6998(4) 0.0530(3) 0.042(2) Uani 1 1 d G . .
C82 C 0.8394(6) 0.7393(3) 0.0019(3) 0.047(2) Uani 1 1 d G . .
H82A H 0.8974 0.7969 0.0158 0.056 Uiso 1 1 calc R . .
C83 C 0.8230(7) 0.6946(5) -0.0694(3) 0.067(3) Uani 1 1 d G . .
H83A H 0.8698 0.7216 -0.1043 0.080 Uiso 1 1 calc R . .
C84 C 0.7382(8) 0.6103(5) -0.0896(3) 0.082(4) Uani 1 1 d G . .
H84A H 0.7270 0.5797 -0.1384 0.098 Uiso 1 1 calc R . .
C85 C 0.6697(7) 0.5707(3) -0.0386(4) 0.078(4) Uani 1 1 d G . .
H85A H 0.6117 0.5131 -0.0524 0.093 Uiso 1 1 calc R . .
C86 C 0.6861(7) 0.6155(4) 0.0328(4) 0.057(3) Uani 1 1 d G . .
H86A H 0.6393 0.5884 0.0677 0.068 Uiso 1 1 calc R . .

loop_
_atom_site_aniso_label
_atom_site_aniso_U_11
_atom_site_aniso_U_22
_atom_site_aniso_U_33
_atom_site_aniso_U_23
_atom_site_aniso_U_13
_atom_site_aniso_U_12
Si1 0.0224(13) 0.0332(12) 0.0294(12) 0.0060(9) 0.0024(9) 0.0064(9)
Si2 0.0192(12) 0.0292(11) 0.0300(12) 0.0065(8) 0.0037(9) 0.0079(9)
C1 0.014(4) 0.035(4) 0.036(4) 0.011(3) -0.002(3) -0.001(3)
C2 0.028(5) 0.038(5) 0.044(5) 0.023(4) 0.001(4) 0.005(4)
C3 0.025(5) 0.035(4) 0.056(6) 0.025(4) 0.002(4) 0.009(4)
C4 0.050(7) 0.051(6) 0.070(7) 0.029(5) 0.021(5) 0.025(5)
C5 0.021(4) 0.038(4) 0.034(4) 0.011(3) 0.007(3) 0.013(3)
O6 0.023(3) 0.042(3) 0.036(3) 0.011(2) 0.006(2) 0.012(2)
C7 0.034(5) 0.052(5) 0.044(5) 0.022(4) 0.007(4) 0.012(4)
C8 0.020(4) 0.031(4) 0.032(4) 0.006(3) 0.001(3) 0.004(3)
C11 0.031(5) 0.039(4) 0.022(4) -0.001(3) 0.001(3) 0.003(4)
C12 0.041(5) 0.037(4) 0.041(5) 0.011(4) 0.015(4) 0.018(4)
C13 0.047(6) 0.032(4) 0.046(6) 0.002(4) 0.002(5) 0.006(4)
C14 0.041(6) 0.053(6) 0.051(6) -0.001(4) -0.001(5) 0.003(5)
C15 0.022(5) 0.042(5) 0.062(6) 0.009(4) 0.000(4) -0.005(4)
C16 0.031(5) 0.039(5) 0.038(5) 0.004(3) 0.006(4) 0.009(4)
C17 0.036(5) 0.041(5) 0.054(6) 0.002(4) 0.013(4) 0.020(4)
C18 0.067(10) 0.055(7) 0.115(12) 0.031(7) 0.014(9) -0.011(6)
C19 0.021(5) 0.044(5) 0.044(5) 0.003(4) 0.002(4) 0.005(4)
C21 0.027(5) 0.037(4) 0.035(5) 0.005(3) 0.001(4) 0.016(3)
C22 0.020(4) 0.032(4) 0.040(5) 0.001(3) 0.004(3) 0.000(3)
C23 0.024(5) 0.027(4) 0.060(6) 0.000(4) 0.003(4) -0.006(4)
C24 0.029(5) 0.049(6) 0.045(6) 0.000(4) -0.007(5) 0.005(4)
C25 0.035(5) 0.048(5) 0.032(5) -0.008(4) -0.006(4) 0.010(4)
C26 0.029(5) 0.039(4) 0.035(5) 0.002(3) -0.004(4) 0.016(4)
C27 0.029(5) 0.039(5) 0.041(5) 0.012(4) 0.007(4) 0.001(4)
C28 0.034(6) 0.059(6) 0.073(8) -0.011(5) -0.004(6) 0.002(5)
C29 0.052(6) 0.053(5) 0.023(4) 0.010(4) -0.005(4) 0.012(4)
C31 0.020(5) 0.035(4) 0.036(5) 0.003(3) 0.003(4) -0.003(3)
C32 0.040(6) 0.043(5) 0.030(5) 0.001(4) 0.008(4) 0.002(4)
C33 0.044(6) 0.044(5) 0.038(6) -0.001(4) -0.004(5) -0.007(4)
C34 0.051(7) 0.043(5) 0.036(5) 0.008(4) 0.017(5) 0.015(5)
C35 0.018(5) 0.043(5) 0.062(6) 0.005(4) 0.013(4) 0.003(4)
C36 0.027(5) 0.038(5) 0.040(5) 0.003(4) 0.004(4) 0.006(4)
C37 0.041(6) 0.074(7) 0.033(5) 0.005(4) -0.004(4) 0.007(5)
C38 0.056(7) 0.056(6) 0.050(6) 0.008(5) 0.026(6) 0.010(5)
C39 0.018(5) 0.058(6) 0.041(5) 0.001(4) 0.002(4) 0.008(4)
C41 0.018(4) 0.031(4) 0.031(4) 0.007(3) -0.006(3) 0.007(3)
C42 0.031(5) 0.034(4) 0.039(5) 0.010(3) 0.005(4) 0.005(4)
C43 0.020(4) 0.044(5) 0.044(5) 0.013(4) 0.005(4) 0.016(4)
C44 0.041(5) 0.035(4) 0.044(5) 0.014(3) 0.005(4) 0.014(4)
C45 0.021(4) 0.033(4) 0.040(5) 0.009(3) 0.005(3) 0.005(3)
C46 0.031(5) 0.045(5) 0.017(4) 0.003(3) -0.001(3) 0.013(4)
C47 0.026(5) 0.052(5) 0.056(6) 0.017(4) 0.004(4) 0.018(4)
C48 0.038(6) 0.048(5) 0.075(7) 0.035(5) 0.002(5) 0.011(4)
C49 0.031(5) 0.035(4) 0.038(5) 0.010(3) 0.004(4) 0.010(4)
Si51 0.0403(17) 0.0587(17) 0.069(2) 0.0390(14) 0.0062(14) 0.0119(13)
Si52 0.065(3) 0.121(3) 0.111(3) 0.078(3) -0.002(2) 0.009(2)
C53 0.136(17) 0.176(19) 0.083(12) 0.051(12) -0.014(11) 0.066(15)
C54 0.104(13) 0.124(13) 0.118(13) 0.095(11) -0.010(10) 0.016(10)
C55 0.029(7) 0.23(2) 0.126(14) 0.114(15) -0.003(8) -0.005(10)
Si56 0.096(3) 0.066(2) 0.0477(18) 0.0289(14) 0.0062(17) 0.0020(18)
C57 0.19(2) 0.100(12) 0.084(11) 0.030(9) -0.011(12) 0.023(12)
C58 0.107(12) 0.078(9) 0.103(11) 0.039(8) 0.056(10) 0.025(8)
C59 0.117(12) 0.091(9) 0.075(9) 0.060(7) 0.028(8) 0.025(8)
C61 0.072(9) 0.062(7) 0.168(15) 0.065(9) 0.046(10) 0.029(7)
O66 0.151(10) 0.088(6) 0.102(7) 0.042(5) 0.049(7) 0.081(7)
Si6A 0.35(3) 0.181(16) 0.157(16) 0.066(12) 0.044(17) 0.136(17)
Si6B 0.093(6) 0.046(4) 0.034(4) 0.020(3) 0.019(4) 0.053(4)
C81 0.038(6) 0.043(5) 0.044(5) 0.001(4) 0.002(4) 0.018(4)
C82 0.043(6) 0.055(6) 0.037(5) 0.002(4) 0.004(4) 0.012(5)
C83 0.064(8) 0.102(9) 0.032(5) -0.006(5) 0.004(5) 0.037(7)
C84 0.072(10) 0.088(9) 0.065(8) -0.026(7) 0.018(7) 0.024(7)
C85 0.057(8) 0.065(8) 0.081(10) -0.025(7) -0.015(7) 0.004(6)
C86 0.054(7) 0.037(5) 0.071(7) -0.011(5) -0.007(6) 0.018(5)

loop_
_geom_bond_atom_site_label_1
_geom_bond_atom_site_label_2
_geom_bond_distance
_geom_bond_site_symmetry_2
_geom_bond_publ_flag
Si1 C1 1.915(8) . ?
Si1 C11 1.973(4) . ?
Si1 C31 1.973(4) . ?
Si1 Si2 2.472(3) . ?
Si2 C8 1.924(8) . ?
Si2 C41 1.969(4) . ?
Si2 C21 1.971(4) . ?
C1 C2 1.366(12) . ?
C1 H1A 0.9500 . ?
C2 C3 1.499(12) . ?
C2 Si51 1.935(8) . ?
C3 C4 1.306(13) . ?
C3 C5 1.512(11) . ?
C4 H4A 0.9500 . ?
C4 H4B 0.9500 . ?
C5 O6 1.414(9) . ?
C5 C8 1.569(11) . ?
C5 H5A 1.0000 . ?
O6 C7 1.420(11) . ?
C7 H7A 0.9800 . ?
C7 H7B 0.9800 . ?
C7 H7C 0.9800 . ?
C8 C81 1.519(8) . ?
C8 H8A 1.0000 . ?
C11 C12 1.3900 . ?
C11 C16 1.3900 . ?
C12 C13 1.3900 . ?
C12 C17 1.511(10) . ?
C13 C14 1.3900 . ?
C13 H13A 0.9500 . ?
C14 C15 1.3900 . ?
C14 C18 1.558(12) . ?
C15 C16 1.3900 . ?
C15 H15A 0.9500 . ?
C16 C19 1.511(10) . ?
C17 H17A 0.9800 . ?
C17 H17B 0.9800 . ?
C17 H17C 0.9800 . ?
C18 H18A 0.9800 . ?
C18 H18B 0.9800 . ?
C18 H18C 0.9800 . ?
C19 H19A 0.9800 . ?
C19 H19B 0.9800 . ?
C19 H19C 0.9800 . ?
C21 C22 1.3900 . ?
C21 C26 1.3900 . ?
C22 C23 1.3900 . ?
C22 C27 1.517(10) . ?
C23 C24 1.3900 . ?
C23 H23A 0.9500 . ?
C24 C25 1.3900 . ?
C24 C28 1.501(10) . ?
C25 C26 1.3900 . ?
C25 H25A 0.9500 . ?
C26 C29 1.521(9) . ?
C27 H27A 0.9800 . ?
C27 H27B 0.9800 . ?
C27 H27C 0.9800 . ?
C28 H28A 0.9800 . ?
C28 H28B 0.9800 . ?
C28 H28C 0.9800 . ?
C29 H29A 0.9800 . ?
C29 H29B 0.9800 . ?
C29 H29C 0.9800 . ?
C31 C32 1.3900 . ?
C31 C36 1.3900 . ?
C32 C33 1.3900 . ?
C32 C37 1.482(11) . ?
C33 C34 1.3900 . ?
C33 H33A 0.9500 . ?
C34 C35 1.3900 . ?
C34 C38 1.557(10) . ?
C35 C36 1.3900 . ?
C35 H35A 0.9500 . ?
C36 C39 1.505(10) . ?
C37 H37A 0.9800 . ?
C37 H37B 0.9800 . ?
C37 H37C 0.9800 . ?
C38 H38A 0.9800 . ?
C38 H38B 0.9800 . ?
C38 H38C 0.9800 . ?
C39 H39A 0.9800 . ?
C39 H39B 0.9800 . ?
C39 H39C 0.9800 . ?
C41 C42 1.3900 . ?
C41 C46 1.3900 . ?
C42 C43 1.3900 . ?
C42 C47 1.519(9) . ?
C43 C44 1.3900 . ?
C43 H43A 0.9500 . ?
C44 C45 1.3900 . ?
C44 C48 1.550(9) . ?
C45 C46 1.3900 . ?
C45 H45A 0.9500 . ?
C46 C49 1.518(9) . ?
C47 H47A 0.9800 . ?
C47 H47B 0.9800 . ?
C47 H47C 0.9800 . ?
C48 H48A 0.9800 . ?
C48 H48B 0.9800 . ?
C48 H48C 0.9800 . ?
C49 H49A 0.9800 . ?
C49 H49B 0.9800 . ?
C49 H49C 0.9800 . ?
Si51 C61 1.942(14) . ?
Si51 Si52 2.399(5) . ?
Si51 Si56 2.404(5) . ?
Si52 C55 1.786(15) . ?
Si52 C53 1.83(2) . ?
Si52 C54 1.882(12) . ?
C53 H53A 0.9800 . ?
C53 H53B 0.9800 . ?
C53 H53C 0.9800 . ?
C54 H54A 0.9800 . ?
C54 H54B 0.9800 . ?
C54 H54C 0.9800 . ?
C55 H55A 0.9800 . ?
C55 H55B 0.9800 . ?
C55 H55C 0.9800 . ?
Si56 C58 1.800(16) . ?
Si56 C57 1.886(17) . ?
Si56 C59 1.908(11) . ?
C57 H57A 0.9800 . ?
C57 H57B 0.9800 . ?
C57 H57C 0.9800 . ?
C58 H58A 0.9800 . ?
C58 H58B 0.9800 . ?
C58 H58C 0.9800 . ?
C59 H59A 0.9800 . ?
C59 H59B 0.9800 . ?
C59 H59C 0.9800 . ?
C61 O66 1.444(16) . ?
C61 C62A 1.46(2) . ?
C61 C62B 1.47(2) . ?
C61 H61A 1.0000 . ?
C61 H61B 1.0000 . ?
C62A C65A 1.573(17) . ?
C62A C63A 1.590(17) . ?
C62A C64A 1.597(17) . ?
C63A H63A 0.9800 . ?
C63A H63B 0.9800 . ?
C63A H63C 0.9800 . ?
C64A H64A 0.9800 . ?
C64A H64B 0.9800 . ?
C64A H64C 0.9800 . ?
C65A H65A 0.9800 . ?
C65A H65B 0.9800 . ?
C65A H65C 0.9800 . ?
C62B C64B 1.555(16) . ?
C62B C63B 1.576(16) . ?
C62B C65B 1.576(15) . ?
C63B H63D 0.9800 . ?
C63B H63E 0.9800 . ?
C63B H63F 0.9800 . ?
C64B H64D 0.9800 . ?
C64B H64E 0.9800 . ?
C64B H64F 0.9800 . ?
C65B H65D 0.9800 . ?
C65B H65E 0.9800 . ?
C65B H65F 0.9800 . ?
O66 Si6A 1.647(16) . ?
O66 Si6B 1.642(10) . ?
Si6A C69A 1.915(17) . ?
Si6A C70A 1.919(16) . ?
Si6A C68A 1.921(19) . ?
C68A H68A 0.9800 . ?
C68A H68B 0.9800 . ?
C68A H68C 0.9800 . ?
C69A H69A 0.9800 . ?
C69A H69B 0.9800 . ?
C69A H69C 0.9800 . ?
C70A H70A 0.9800 . ?
C70A H70B 0.9800 . ?
C70A H70C 0.9800 . ?
Si6B C70B 1.889(13) . ?
Si6B C69B 1.916(18) . ?
Si6B C68B 1.918(17) . ?
C68B H68D 0.9800 . ?
C68B H68E 0.9800 . ?
C68B H68F 0.9800 . ?
C69B H69D 0.9800 . ?
C69B H69E 0.9800 . ?
C69B H69F 0.9800 . ?
C70B H70D 0.9800 . ?
C70B H70E 0.9800 . ?
C70B H70F 0.9800 . ?
C81 C82 1.3900 . ?
C81 C86 1.3900 . ?
C82 C83 1.3900 . ?
C82 H82A 0.9500 . ?
C83 C84 1.3900 . ?
C83 H83A 0.9500 . ?
C84 C85 1.3900 . ?
C84 H84A 0.9500 . ?
C85 C86 1.3900 . ?
C85 H85A 0.9500 . ?
C86 H86A 0.9500 . ?
